data_1521543
loop_
_publ_author_name
'le Meins, J.M.'
'Crosnier-Lopez, M.P.'
'Hemon-Ribaud, A.'
'Courbion, G.'

_publ_section_title
;
 Phase transitions in the Na3 M2 (P O4)2 F3 family (M = Al(3+), V(3+),
 Cr(3+), Fe(3+), Ga(3+)) : synthesis, thermal, structural and magnetic
 studies
;
_journal_name_full 'Journal of Solid State Chemistry'
_journal_page_first 260
_journal_page_last 277
_journal_volume 148
_journal_year 1999
_chemical_formula_sum 'F3 Na3 O8 P2 V2'
_chemical_name_systematic 'Na3 V2 (P O4)2 F3'
_space_group_IT_number 136
_symmetry_space_group_name_Hall '-P 4n 2n'
_symmetry_space_group_name_H-M 'P 42/m n m'
_cell_angle_alpha 90
_cell_angle_beta 90
_cell_angle_gamma 90
_cell_formula_units_Z 4
_cell_length_a 9.047
_cell_length_b 9.047
_cell_length_c 10.705
_cell_volume 876.185
_citation_journal_id_ASTM JSSCBI
_cod_data_source_file leMeins_JSSCBI_1999_389.cif
_cod_data_source_block F3Na3O8P2V2
_cod_original_cell_volume 876.1851
_cod_database_code 1521543

loop_
_symmetry_equiv_pos_as_xyz
x,y,z
-y+1/2,x+1/2,z+1/2
-x,-y,z
y+1/2,-x+1/2,z+1/2
x+1/2,-y+1/2,-z+1/2
y,x,-z
-x+1/2,y+1/2,-z+1/2
-y,-x,-z
-x,-y,-z
y-1/2,-x-1/2,-z-1/2
x,y,-z
-y-1/2,x-1/2,-z-1/2
-x-1/2,y-1/2,z-1/2
-y,-x,z
x-1/2,-y-1/2,z-1/2
y,x,z

loop_
_atom_site_label
_atom_site_type_symbol
_atom_site_fract_x
_atom_site_fract_y
_atom_site_fract_z
_atom_site_occupancy
_atom_site_U_iso_or_equiv
F2 F-1 0.2466 0.2466 0.3642 1 0.0
F1 F-1 0.2476 0.2476 0 1 0.0
O2 O-2 0.0947 0.0947 0.1682 1 0.0
Na2 Na+1 0.803 0.0512 0 0.5 0.0
P1 P+5 0 0.5 0.25 1 0.0
O3 O-2 0.4031 0.4031 0.1605 1 0.0
P2 P+5 0 0 0.2553 1 0.0
O1 O-2 0.0969 0.4059 0.1629 1 0.0
Na1 Na+1 0.5234 0.2299 0 1 0.0
V1 V+3 0.24783 0.24783 0.18845 1 0.0
